data_1526433
loop_
_publ_author_name
'Salamakha, P.S.'
'Sologub, O.L.'
'Righi, L.'
'Bocelli, G.'

_publ_section_title
;
 Single-crystal investigation of the neodymium rhodium germanides Nd Rh2
 Ge2, Nd2 Rh3 Ge5 and Nd Rh0.79 Ge0.54
;
_journal_name_full 'Journal of Alloys Compd.'
_journal_page_first 220
_journal_page_last 225
_journal_volume 316
_journal_year 2001
_chemical_formula_sum 'Ge2 Nd Rh2'
_chemical_name_systematic 'Nd Rh2 Ge2'
_space_group_IT_number 139
_symmetry_space_group_name_Hall '-I 4 2'
_symmetry_space_group_name_H-M 'I 4/m m m'
_cell_angle_alpha 90
_cell_angle_beta 90
_cell_angle_gamma 90
_cell_formula_units_Z 2
_cell_length_a 4.153
_cell_length_b 4.153
_cell_length_c 10.363
_cell_volume 178.735
_citation_journal_id_ASTM JALCEU
_cod_data_source_file Salamakha_JALCEU_2001_1185.cif
_cod_data_source_block Ge2Nd1Rh2
_cod_original_cell_volume 178.7349
_cod_original_formula_sum 'Ge2 Nd1 Rh2'
_cod_database_code 1526433

loop_
_symmetry_equiv_pos_as_xyz
x,y,z
-y,x,z
-x,-y,z
y,-x,z
x,-y,-z
y,x,-z
-x,y,-z
-y,-x,-z
-x,-y,-z
y,-x,-z
x,y,-z
-y,x,-z
-x,y,z
-y,-x,z
x,-y,z
y,x,z
x+1/2,y+1/2,z+1/2
-y+1/2,x+1/2,z+1/2
-x+1/2,-y+1/2,z+1/2
y+1/2,-x+1/2,z+1/2
x+1/2,-y+1/2,-z+1/2
y+1/2,x+1/2,-z+1/2
-x+1/2,y+1/2,-z+1/2
-y+1/2,-x+1/2,-z+1/2
-x+1/2,-y+1/2,-z+1/2
y+1/2,-x+1/2,-z+1/2
x+1/2,y+1/2,-z+1/2
-y+1/2,x+1/2,-z+1/2
-x+1/2,y+1/2,z+1/2
-y+1/2,-x+1/2,z+1/2
x+1/2,-y+1/2,z+1/2
y+1/2,x+1/2,z+1/2

loop_
_atom_site_label
_atom_site_type_symbol
_atom_site_fract_x
_atom_site_fract_y
_atom_site_fract_z
_atom_site_occupancy
_atom_site_U_iso_or_equiv
Nd1 Nd 0 0 0 1 0.0
Rh1 Rh 0 0.5 0.25 1 0.0
Ge1 Ge 0 0 0.3755 1 0.0
